data_1535720
loop_
_publ_author_name
'Trunov, V.K.'
'Oboznenko, Yu.V.'
'Sirotinkin, S.P.'
'Tskhelashvili, N.B.'

_publ_section_title
;
 Accurate definition of K2SrP2O7 crystal structure
;
_journal_name_full 'Izvestiya Akademii Nauk SSSR, Neorganicheskie Materialy'
_journal_page_first 1993
_journal_page_last 1994
_journal_volume 27
_journal_year 1991
_chemical_formula_sum 'K2 O7 P2 Sr'
_chemical_name_systematic 'K2 Sr P2 O7'
_space_group_IT_number 14
_symmetry_space_group_name_Hall '-P 2ybc'
_symmetry_space_group_name_H-M 'P 1 21/c 1'
_cell_angle_alpha 90
_cell_angle_beta 105.79
_cell_angle_gamma 90
_cell_formula_units_Z 4
_cell_length_a 9.168
_cell_length_b 5.712
_cell_length_c 14.72
_cell_volume 741.764
_citation_journal_id_ASTM IVNMAW
_cod_data_source_file Trunov_IVNMAW_1991_1173.cif
_cod_data_source_block K2O7P2Sr1
_cod_original_cell_volume 741.7636
_cod_original_formula_sum 'K2 O7 P2 Sr1'
_cod_database_code 1535720

loop_
_symmetry_equiv_pos_as_xyz
x,y,z
-x,y+1/2,-z+1/2
-x,-y,-z
x,-y-1/2,z-1/2

loop_
_atom_site_label
_atom_site_type_symbol
_atom_site_fract_x
_atom_site_fract_y
_atom_site_fract_z
_atom_site_occupancy
_atom_site_U_iso_or_equiv
O4 O-2 0.265 0.482 0.244 1 0.0
O5 O-2 0.182 0.302 0.0827 1 0.0
K2 K+1 0.9677 0.2678 0.3873 1 0.0
Sr1 Sr+2 0.7373 0.2726 0.1324 1 0.0
K1 K+1 0.5347 0.236 0.3356 1 0.0
P2 P+5 0.308 0.1994 0.034 1 0.0
O1 O-2 0.259 0.037 0.2267 1 0.0
O2 O-2 0.461 0.233 0.1064 1 0.0
O3 O-2 0.014 0.272 0.1884 1 0.0
O6 O-2 0.266 0.945 0.0117 1 0.0
P1 P+5 0.1812 0.2691 0.1939 1 0.0
O7 O-2 0.285 0.342 0.9444 1 0.0
